data_1507409
loop_
_publ_author_name
'Renaudet, Olivier'
'Reymond, Jean-Louis'

_publ_section_title
;
 Iterative oxime bond chemistry leads to protease inhibitors.
;
_journal_issue 24
_journal_name_full 'Organic letters'
_journal_page_first 4693
_journal_page_last 4696
_journal_paper_doi 10.1021/ol035867r
_journal_volume 5
_journal_year 2003
_chemical_formula_moiety 'C28 H23 N3 O4'
_chemical_formula_sum 'C28 H23 N3 O4'
_chemical_formula_weight 465.49
_chemical_name_systematic
; 
 ? 
;
_space_group_IT_number 14
_symmetry_cell_setting monoclinic
_symmetry_space_group_name_Hall '-P 2ybc'
_symmetry_space_group_name_H-M 'P 1 21/c 1'
_atom_sites_solution_hydrogens geom
_atom_sites_solution_primary direct
_atom_sites_solution_secondary difmap
_audit_creation_method SHELXL-97
_cell_angle_alpha 90.00
_cell_angle_beta 96.601(10)
_cell_angle_gamma 90.00
_cell_formula_units_Z 4
_cell_length_a 10.1436(11)
_cell_length_b 8.0346(6)
_cell_length_c 29.122(4)
_cell_measurement_reflns_used 16444
_cell_measurement_temperature 153(2)
_cell_measurement_theta_max 29.63
_cell_measurement_theta_min 2.02
_cell_volume 2357.7(5)
_computing_cell_refinement 'X-Area V1.17 (STOE & Cie GmbH, 2002)'
_computing_data_collection 'X-Area V1.17 (STOE & Cie GmbH, 2002)'
_computing_data_reduction 'X-RED32 V1.04 (STOE & Cie GmbH, 2002)'
_computing_molecular_graphics 'PLATON99 (Spek, 1990)'
_computing_publication_material 'SHELXL-97 (Sheldrick, 1997)'
_computing_structure_refinement 'SHELXL-97 (Sheldrick, 1997)'
_computing_structure_solution 'SHELXS-97 (Sheldrick, 1990)'
_diffrn_ambient_temperature 153(2)
_diffrn_detector_area_resol_mean 6.67
_diffrn_measured_fraction_theta_full 0.993
_diffrn_measured_fraction_theta_max 0.993
_diffrn_measurement_device_type 'STOE IPDS-2'
_diffrn_measurement_method 'rotation method'
_diffrn_radiation_monochromator graphite
_diffrn_radiation_source 'fine-focus sealed tube'
_diffrn_radiation_type MoK\a
_diffrn_radiation_wavelength 0.71073
_diffrn_reflns_av_R_equivalents 0.0939
_diffrn_reflns_av_sigmaI/netI 0.0584
_diffrn_reflns_limit_h_max 14
_diffrn_reflns_limit_h_min -13
_diffrn_reflns_limit_k_max 11
_diffrn_reflns_limit_k_min -9
_diffrn_reflns_limit_l_max 40
_diffrn_reflns_limit_l_min -40
_diffrn_reflns_number 33415
_diffrn_reflns_theta_full 29.63
_diffrn_reflns_theta_max 29.63
_diffrn_reflns_theta_min 2.02
_diffrn_standards_decay_% 0
_diffrn_standards_interval_time 0
_diffrn_standards_number 0
_exptl_absorpt_coefficient_mu 0.089
_exptl_absorpt_correction_type none
_exptl_crystal_colour colourless
_exptl_crystal_density_diffrn 1.311
_exptl_crystal_density_meas ?
_exptl_crystal_density_method 'not measured'
_exptl_crystal_description plate
_exptl_crystal_F_000 976
_exptl_crystal_size_max 0.40
_exptl_crystal_size_mid 0.40
_exptl_crystal_size_min 0.10
_refine_diff_density_max 0.305
_refine_diff_density_min -0.293
_refine_diff_density_rms 0.077
_refine_ls_extinction_coef 0.044(3)
_refine_ls_extinction_expression Fc^*^=kFc[1+0.001xFc^2^\l^3^/sin(2\q)]^-1/4^
_refine_ls_extinction_method SHELXL
_refine_ls_goodness_of_fit_ref 0.986
_refine_ls_hydrogen_treatment constr
_refine_ls_matrix_type full
_refine_ls_number_parameters 318
_refine_ls_number_reflns 6592
_refine_ls_number_restraints 0
_refine_ls_restrained_S_all 0.986
_refine_ls_R_factor_all 0.0962
_refine_ls_R_factor_gt 0.0578
_refine_ls_shift/su_max <0.001
_refine_ls_shift/su_mean <0.001
_refine_ls_structure_factor_coef Fsqd
_refine_ls_weighting_details 'calc w=1/[\s^2^(Fo^2^)+(0.0869P)^2^] where P=(Fo^2^+2Fc^2^)/3'
_refine_ls_weighting_scheme calc
_refine_ls_wR_factor_gt 0.1401
_refine_ls_wR_factor_ref 0.1616
_reflns_number_gt 4013
_reflns_number_total 6592
_reflns_threshold_expression I>2sigma(I)
_cod_data_source_file ol035867rsi20031021_062628.cif
_cod_data_source_block or19
_cod_depositor_comments
;
The following automatic conversions were performed:
'_atom_site_symetry_multiplicity' tag replaced with
'_atom_site_symmetry_multiplicity'.

Automatic conversion script
Id: cif_correct_tags 1440 2010-10-19 06:21:57Z saulius 

The following automatic conversions were performed:

'_exptl_crystal_density_meas' value 'none' was changed to '?' - the
value is perceived as not measured.

Automatic conversion script
Id: cif_fix_values 3008 2015-01-20 13:52:24Z robertas 
;
_cod_original_cell_volume 2357.7(4)
_cod_original_sg_symbol_H-M 'P 21/c'
_cod_database_code 1507409

loop_
_symmetry_equiv_pos_as_xyz
'x, y, z'
'-x, y+1/2, -z+1/2'
'-x, -y, -z'
'x, -y-1/2, z-1/2'

loop_
_atom_site_label
_atom_site_type_symbol
_atom_site_fract_x
_atom_site_fract_y
_atom_site_fract_z
_atom_site_U_iso_or_equiv
_atom_site_adp_type
_atom_site_occupancy
_atom_site_symmetry_multiplicity
_atom_site_calc_flag
_atom_site_refinement_flags
O1 O -0.14016(14) -0.04837(19) 0.45436(5) 0.0527(4) Uani 1 1 d .
H1 H -0.1889 -0.0685 0.4751 0.079 Uiso 1 1 calc R
O2 O 0.00209(12) 0.16513(16) 0.25251(4) 0.0423(3) Uani 1 1 d .
O3 O 0.70088(13) -0.01801(17) 0.18703(5) 0.0472(3) Uani 1 1 d .
O4 O 0.72433(14) 0.59593(16) 0.03273(5) 0.0479(3) Uani 1 1 d .
N1 N -0.03746(15) 0.10976(18) 0.29502(5) 0.0398(3) Uani 1 1 d .
N2 N 0.57683(15) 0.06271(18) 0.18745(5) 0.0410(3) Uani 1 1 d .
N3 N 0.71810(16) 0.47332(19) 0.06755(5) 0.0431(4) Uani 1 1 d .
C1 C -0.21669(19) -0.0008(2) 0.41511(6) 0.0413(4) Uani 1 1 d .
C2 C -0.35468(19) 0.0047(2) 0.41190(7) 0.0430(4) Uani 1 1 d .
H2A H -0.3992 -0.0285 0.4374 0.052 Uiso 1 1 calc R
C3 C -0.4263(2) 0.0587(2) 0.37160(7) 0.0446(4) Uani 1 1 d .
H3A H -0.5204 0.0639 0.3696 0.053 Uiso 1 1 calc R
C4 C -0.36277(18) 0.1054(2) 0.33402(6) 0.0419(4) Uani 1 1 d .
H4A H -0.4130 0.1443 0.3066 0.050 Uiso 1 1 calc R
C5 C -0.22507(18) 0.0952(2) 0.33654(6) 0.0376(4) Uani 1 1 d .
C6 C -0.15223(18) 0.0431(2) 0.37745(6) 0.0393(4) Uani 1 1 d .
H6A H -0.0582 0.0376 0.3795 0.047 Uiso 1 1 calc R
C7 C -0.16003(19) 0.1372(2) 0.29581(6) 0.0409(4) Uani 1 1 d .
H7A H -0.2103 0.1856 0.2696 0.049 Uiso 1 1 calc R
C8 C 0.13066(17) 0.1212(2) 0.24725(6) 0.0376(4) Uani 1 1 d .
C9 C 0.20743(19) 0.0150(2) 0.27670(6) 0.0408(4) Uani 1 1 d .
H9A H 0.1745 -0.0302 0.3033 0.049 Uiso 1 1 calc R
C10 C 0.33381(18) -0.0235(2) 0.26620(6) 0.0406(4) Uani 1 1 d .
H10A H 0.3877 -0.0968 0.2859 0.049 Uiso 1 1 calc R
C11 C 0.38374(18) 0.0424(2) 0.22750(6) 0.0376(4) Uani 1 1 d .
C12 C 0.30446(18) 0.1500(2) 0.19875(6) 0.0391(4) Uani 1 1 d .
H12A H 0.3372 0.1962 0.1723 0.047 Uiso 1 1 calc R
C13 C 0.17887(18) 0.1894(2) 0.20865(6) 0.0401(4) Uani 1 1 d .
H13A H 0.1251 0.2632 0.1891 0.048 Uiso 1 1 calc R
C14 C 0.51669(18) -0.0068(2) 0.21859(6) 0.0399(4) Uani 1 1 d .
H14A H 0.5602 -0.0937 0.2366 0.048 Uiso 1 1 calc R
C15 C 0.77823(18) 0.0455(2) 0.15540(6) 0.0395(4) Uani 1 1 d .
C16 C 0.75023(17) 0.1860(2) 0.12882(6) 0.0371(4) Uani 1 1 d .
H16A H 0.6712 0.2476 0.1309 0.045 Uiso 1 1 calc R
C17 C 0.84126(17) 0.2355(2) 0.09868(6) 0.0370(4) Uani 1 1 d .
C18 C 0.95770(18) 0.1459(2) 0.09651(6) 0.0416(4) Uani 1 1 d .
H18A H 1.0201 0.1814 0.0766 0.050 Uiso 1 1 calc R
C19 C 0.98240(19) 0.0051(2) 0.12332(7) 0.0462(4) Uani 1 1 d .
H19A H 1.0614 -0.0569 0.1215 0.055 Uiso 1 1 calc R
C20 C 0.89322(19) -0.0460(2) 0.15265(7) 0.0456(4) Uani 1 1 d .
H20A H 0.9102 -0.1433 0.1709 0.055 Uiso 1 1 calc R
C21 C 0.81912(18) 0.3790(2) 0.06797(6) 0.0402(4) Uani 1 1 d .
H21A H 0.8828 0.4029 0.0474 0.048 Uiso 1 1 calc R
C22 C 0.6343(2) 0.7299(3) 0.03862(8) 0.0570(5) Uani 1 1 d .
H22B H 0.6552 0.7822 0.0694 0.068 Uiso 1 1 calc R
H22A H 0.5415 0.6893 0.0356 0.068 Uiso 1 1 calc R
C23 C 0.65388(19) 0.8513(2) 0.00091(6) 0.0425(4) Uani 1 1 d .
C24 C 0.5626(2) 0.8649(2) -0.03812(7) 0.0460(4) Uani 1 1 d .
H24A H 0.4837 0.8003 -0.0406 0.055 Uiso 1 1 calc R
C25 C 0.5855(2) 0.9718(3) -0.07350(7) 0.0492(5) Uani 1 1 d .
H25A H 0.5228 0.9794 -0.1003 0.059 Uiso 1 1 calc R
C26 C 0.6982(2) 1.0667(2) -0.07010(8) 0.0530(5) Uani 1 1 d .
H26A H 0.7142 1.1393 -0.0946 0.064 Uiso 1 1 calc R
C27 C 0.7885(2) 1.0564(2) -0.03095(8) 0.0553(5) Uani 1 1 d .
H27A H 0.8659 1.1240 -0.0282 0.066 Uiso 1 1 calc R
C28 C 0.7665(2) 0.9483(2) 0.00410(7) 0.0495(5) Uani 1 1 d .
H28A H 0.8297 0.9406 0.0307 0.059 Uiso 1 1 calc R

loop_
_atom_site_aniso_label
_atom_site_aniso_U_11
_atom_site_aniso_U_22
_atom_site_aniso_U_33
_atom_site_aniso_U_23
_atom_site_aniso_U_13
_atom_site_aniso_U_12
O1 0.0519(8) 0.0673(9) 0.0412(7) 0.0097(6) 0.0150(6) 0.0094(7)
O2 0.0428(7) 0.0467(7) 0.0391(6) 0.0076(5) 0.0124(5) 0.0020(5)
O3 0.0427(7) 0.0498(7) 0.0515(8) 0.0162(6) 0.0160(6) 0.0096(6)
O4 0.0616(9) 0.0406(7) 0.0456(7) 0.0121(5) 0.0237(6) 0.0127(6)
N1 0.0445(8) 0.0413(8) 0.0352(7) 0.0020(6) 0.0114(6) -0.0041(6)
N2 0.0400(8) 0.0414(7) 0.0429(8) 0.0034(6) 0.0105(6) 0.0022(6)
N3 0.0517(9) 0.0386(7) 0.0413(8) 0.0079(6) 0.0153(7) 0.0037(7)
C1 0.0482(10) 0.0377(8) 0.0398(9) 0.0000(7) 0.0125(7) 0.0029(7)
C2 0.0480(10) 0.0375(8) 0.0468(10) -0.0020(7) 0.0190(8) -0.0026(7)
C3 0.0404(10) 0.0441(9) 0.0506(10) -0.0042(8) 0.0115(8) -0.0024(8)
C4 0.0418(10) 0.0418(9) 0.0426(9) -0.0023(7) 0.0065(7) -0.0010(7)
C5 0.0411(9) 0.0318(8) 0.0410(9) -0.0020(6) 0.0100(7) -0.0016(7)
C6 0.0394(9) 0.0396(9) 0.0405(9) 0.0007(7) 0.0113(7) 0.0006(7)
C7 0.0420(10) 0.0403(9) 0.0409(9) 0.0026(7) 0.0068(7) -0.0004(7)
C8 0.0407(9) 0.0364(8) 0.0367(8) -0.0016(6) 0.0091(7) -0.0032(7)
C9 0.0453(10) 0.0407(9) 0.0377(9) 0.0044(7) 0.0108(7) -0.0029(7)
C10 0.0431(10) 0.0384(9) 0.0409(9) 0.0048(7) 0.0069(7) -0.0010(7)
C11 0.0423(9) 0.0346(8) 0.0367(8) -0.0009(6) 0.0080(7) -0.0052(7)
C12 0.0450(10) 0.0382(8) 0.0357(8) 0.0029(7) 0.0115(7) -0.0016(7)
C13 0.0453(10) 0.0383(8) 0.0374(9) 0.0043(7) 0.0075(7) -0.0007(7)
C14 0.0438(10) 0.0373(8) 0.0394(9) 0.0020(7) 0.0079(7) -0.0027(7)
C15 0.0402(9) 0.0410(9) 0.0382(9) 0.0041(7) 0.0081(7) 0.0003(7)
C16 0.0379(9) 0.0366(8) 0.0376(8) 0.0000(6) 0.0071(7) 0.0013(7)
C17 0.0378(9) 0.0374(8) 0.0366(8) -0.0009(6) 0.0074(7) -0.0010(7)
C18 0.0381(9) 0.0448(9) 0.0430(9) 0.0006(7) 0.0094(7) 0.0007(7)
C19 0.0389(10) 0.0488(10) 0.0516(11) 0.0037(8) 0.0084(8) 0.0084(8)
C20 0.0436(10) 0.0462(10) 0.0478(10) 0.0100(8) 0.0080(8) 0.0070(8)
C21 0.0437(10) 0.0397(9) 0.0392(9) 0.0008(7) 0.0132(7) 0.0016(7)
C22 0.0659(13) 0.0507(11) 0.0595(12) 0.0144(9) 0.0286(10) 0.0202(10)
C23 0.0492(10) 0.0363(8) 0.0439(9) 0.0019(7) 0.0135(8) 0.0063(7)
C24 0.0448(10) 0.0387(9) 0.0552(11) -0.0025(8) 0.0093(8) 0.0016(8)
C25 0.0571(12) 0.0469(10) 0.0435(10) -0.0005(8) 0.0054(8) 0.0114(9)
C26 0.0659(14) 0.0404(10) 0.0563(12) 0.0109(8) 0.0231(10) 0.0098(9)
C27 0.0541(12) 0.0388(10) 0.0746(15) -0.0003(9) 0.0135(11) -0.0060(9)
C28 0.0529(12) 0.0445(10) 0.0495(11) -0.0035(8) -0.0017(9) 0.0022(8)

loop_
_atom_type_symbol
_atom_type_description
_atom_type_scat_dispersion_real
_atom_type_scat_dispersion_imag
_atom_type_scat_source
C C 0.0033 0.0016 'International Tables Vol C Tables 4.2.6.8 and 6.1.1.4'
H H 0.0000 0.0000 'International Tables Vol C Tables 4.2.6.8 and 6.1.1.4'
N N 0.0061 0.0033 'International Tables Vol C Tables 4.2.6.8 and 6.1.1.4'
O O 0.0106 0.0060 'International Tables Vol C Tables 4.2.6.8 and 6.1.1.4'

loop_
_geom_angle_atom_site_label_1
_geom_angle_atom_site_label_2
_geom_angle_atom_site_label_3
_geom_angle
C1 O1 H1 109.5
C8 O2 N1 112.58(13)
C15 O3 N2 114.31(13)
N3 O4 C22 110.71(13)
C7 N1 O2 109.79(14)
C14 N2 O3 107.62(14)
C21 N3 O4 108.53(14)
O1 C1 C6 117.45(17)
O1 C1 C2 122.50(16)
C6 C1 C2 120.05(17)
C3 C2 C1 119.67(17)
C3 C2 H2A 120.2
C1 C2 H2A 120.2
C2 C3 C4 120.72(18)
C2 C3 H3A 119.6
C4 C3 H3A 119.6
C3 C4 C5 119.87(18)
C3 C4 H4A 120.1
C5 C4 H4A 120.1
C6 C5 C4 119.55(16)
C6 C5 C7 121.28(16)
C4 C5 C7 119.16(17)
C1 C6 C5 120.11(17)
C1 C6 H6A 119.9
C5 C6 H6A 119.9
N1 C7 C5 120.69(17)
N1 C7 H7A 119.7
C5 C7 H7A 119.7
O2 C8 C9 124.18(15)
O2 C8 C13 114.53(15)
C9 C8 C13 121.27(16)
C8 C9 C10 118.00(16)
C8 C9 H9A 121.0
C10 C9 H9A 121.0
C9 C10 C11 121.67(17)
C9 C10 H10A 119.2
C11 C10 H10A 119.2
C12 C11 C10 118.95(16)
C12 C11 C14 122.95(16)
C10 C11 C14 118.09(16)
C13 C12 C11 120.12(16)
C13 C12 H12A 119.9
C11 C12 H12A 119.9
C12 C13 C8 119.99(16)
C12 C13 H13A 120.0
C8 C13 H13A 120.0
N2 C14 C11 122.30(17)
N2 C14 H14A 118.8
C11 C14 H14A 118.8
O3 C15 C16 125.65(16)
O3 C15 C20 112.96(15)
C16 C15 C20 121.38(17)
C15 C16 C17 118.39(16)
C15 C16 H16A 120.8
C17 C16 H16A 120.8
C18 C17 C16 120.32(16)
C18 C17 C21 116.90(15)
C16 C17 C21 122.78(16)
C19 C18 C17 119.88(17)
C19 C18 H18A 120.1
C17 C18 H18A 120.1
C20 C19 C18 120.39(18)
C20 C19 H19A 119.8
C18 C19 H19A 119.8
C19 C20 C15 119.62(17)
C19 C20 H20A 120.2
C15 C20 H20A 120.2
N3 C21 C17 122.85(16)
N3 C21 H21A 118.6
C17 C21 H21A 118.6
O4 C22 C23 105.12(15)
O4 C22 H22B 110.7
C23 C22 H22B 110.7
O4 C22 H22A 110.7
C23 C22 H22A 110.7
H22B C22 H22A 108.8
C28 C23 C24 118.79(18)
C28 C23 C22 119.86(19)
C24 C23 C22 121.33(19)
C25 C24 C23 120.48(19)
C25 C24 H24A 119.8
C23 C24 H24A 119.8
C26 C25 C24 120.21(19)
C26 C25 H25A 119.9
C24 C25 H25A 119.9
C25 C26 C27 119.75(19)
C25 C26 H26A 120.1
C27 C26 H26A 120.1
C28 C27 C26 120.1(2)
C28 C27 H27A 120.0
C26 C27 H27A 120.0
C27 C28 C23 120.70(19)
C27 C28 H28A 119.7
C23 C28 H28A 119.7

loop_
_geom_bond_atom_site_label_1
_geom_bond_atom_site_label_2
_geom_bond_distance
O1 C1 1.360(2)
O1 H1 0.8400
O2 C8 1.377(2)
O2 N1 1.4162(18)
O3 C15 1.375(2)
O3 N2 1.4169(19)
O4 N3 1.4205(18)
O4 C22 1.434(2)
N1 C7 1.266(2)
N2 C14 1.278(2)
N3 C21 1.274(2)
C1 C6 1.386(2)
C1 C2 1.393(3)
C2 C3 1.378(3)
C2 H2A 0.9500
C3 C4 1.384(3)
C3 H3A 0.9500
C4 C5 1.393(3)
C4 H4A 0.9500
C5 C6 1.392(3)
C5 C7 1.462(2)
C6 H6A 0.9500
C7 H7A 0.9500
C8 C9 1.384(3)
C8 C13 1.389(2)
C9 C10 1.387(3)
C9 H9A 0.9500
C10 C11 1.392(2)
C10 H10A 0.9500
C11 C12 1.392(2)
C11 C14 1.457(3)
C12 C13 1.375(3)
C12 H12A 0.9500
C13 H13A 0.9500
C14 H14A 0.9500
C15 C16 1.380(2)
C15 C20 1.389(3)
C16 C17 1.403(2)
C16 H16A 0.9500
C17 C18 1.391(2)
C17 C21 1.460(2)
C18 C19 1.381(3)
C18 H18A 0.9500
C19 C20 1.376(3)
C19 H19A 0.9500
C20 H20A 0.9500
C21 H21A 0.9500
C22 C23 1.499(3)
C22 H22B 0.9900
C22 H22A 0.9900
C23 C28 1.378(3)
C23 C24 1.386(3)
C24 C25 1.381(3)
C24 H24A 0.9500
C25 C26 1.368(3)
C25 H25A 0.9500
C26 C27 1.381(3)
C26 H26A 0.9500
C27 C28 1.378(3)
C27 H27A 0.9500
C28 H28A 0.9500

loop_
_geom_hbond_atom_site_label_D
_geom_hbond_atom_site_label_H
_geom_hbond_atom_site_label_A
_geom_hbond_distance_DH
_geom_hbond_distance_HA
_geom_hbond_distance_DA
_geom_hbond_angle_DHA
_geom_hbond_site_symmetry_A
O1 H1 O4 0.84 1.99 2.8223(19) 168.7 4_466

loop_
_geom_torsion_atom_site_label_1
_geom_torsion_atom_site_label_2
_geom_torsion_atom_site_label_3
_geom_torsion_atom_site_label_4
_geom_torsion
C8 O2 N1 C7 -172.85(14)
C15 O3 N2 C14 -179.13(15)
C22 O4 N3 C21 -164.75(18)
O1 C1 C2 C3 178.10(17)
C6 C1 C2 C3 -1.9(3)
C1 C2 C3 C4 0.8(3)
C2 C3 C4 C5 1.1(3)
C3 C4 C5 C6 -2.1(3)
C3 C4 C5 C7 177.03(16)
O1 C1 C6 C5 -179.05(16)
C2 C1 C6 C5 0.9(3)
C4 C5 C6 C1 1.0(3)
C7 C5 C6 C1 -178.04(16)
O2 N1 C7 C5 -178.46(14)
C6 C5 C7 N1 7.9(3)
C4 C5 C7 N1 -171.19(17)
N1 O2 C8 C9 8.7(2)
N1 O2 C8 C13 -172.82(14)
O2 C8 C9 C10 177.52(16)
C13 C8 C9 C10 -0.9(3)
C8 C9 C10 C11 0.4(3)
C9 C10 C11 C12 0.1(3)
C9 C10 C11 C14 -178.96(16)
C10 C11 C12 C13 -0.1(3)
C14 C11 C12 C13 178.87(17)
C11 C12 C13 C8 -0.3(3)
O2 C8 C13 C12 -177.69(15)
C9 C8 C13 C12 0.8(3)
O3 N2 C14 C11 -178.17(15)
C12 C11 C14 N2 9.9(3)
C10 C11 C14 N2 -171.08(17)
N2 O3 C15 C16 6.7(3)
N2 O3 C15 C20 -174.14(15)
O3 C15 C16 C17 178.90(17)
C20 C15 C16 C17 -0.1(3)
C15 C16 C17 C18 -1.1(3)
C15 C16 C17 C21 177.94(17)
C16 C17 C18 C19 1.6(3)
C21 C17 C18 C19 -177.51(17)
C17 C18 C19 C20 -0.8(3)
C18 C19 C20 C15 -0.4(3)
O3 C15 C20 C19 -178.26(17)
C16 C15 C20 C19 0.9(3)
O4 N3 C21 C17 -177.76(15)
C18 C17 C21 N3 -178.18(17)
C16 C17 C21 N3 2.8(3)
N3 O4 C22 C23 178.33(16)
O4 C22 C23 C28 -73.9(2)
O4 C22 C23 C24 104.1(2)
C28 C23 C24 C25 1.1(3)
C22 C23 C24 C25 -176.87(17)
C23 C24 C25 C26 -0.7(3)
C24 C25 C26 C27 -0.6(3)
C25 C26 C27 C28 1.4(3)
C26 C27 C28 C23 -1.0(3)
C24 C23 C28 C27 -0.3(3)
C22 C23 C28 C27 177.71(19)

loop_
_cod_related_entry_id
_cod_related_entry_code
_cod_related_entry_database
1 9469228 ChemSpider
